data_1546441
loop_
_publ_author_name
'Tang, Wenjun'
'Du, Kang'
'Yang, He'
'Guo, Pan'
'Feng, Liang'
'Xu, Guangqing'
'Zhou, Qing-Hai'
'Chung, Lung Wa'

_publ_section_title
;
 Efficient Syntheses of (-)-Crinine and (-)-Aspidospermidine, and Formal
 Synthesis of (-)-Minfiensine by Enantioselective Intramolecular
 Dearomative Cyclization
;
_journal_name_full 'Chem. Sci.'
_journal_paper_doi 10.1039/C7SC01859B
_journal_year 2017
_chemical_formula_sum 'C20 H32 N3 O6 P'
_chemical_formula_weight 441.45
_chemical_name_systematic
; 
 ? 
;
_space_group_crystal_system orthorhombic
_space_group_IT_number 18
_space_group_name_Hall 'P 2 2ab'
_space_group_name_H-M_alt 'P 21 21 2'
_symmetry_space_group_name_Hall 'P 2 2ab'
_symmetry_space_group_name_H-M 'P 21 21 2'
_atom_sites_solution_hydrogens mixed
_audit_creation_method SHELXL-2013
_audit_update_record
;
2015-12-29 deposited with the CCDC.
2017-07-03 downloaded from the CCDC.
;
_cell_angle_alpha 90
_cell_angle_beta 90
_cell_angle_gamma 90
_cell_formula_units_Z 4
_cell_length_a 11.8092(4)
_cell_length_b 22.5105(7)
_cell_length_c 8.1573(3)
_cell_measurement_reflns_used 6103
_cell_measurement_temperature 223(2)
_cell_measurement_theta_max 69.65
_cell_measurement_theta_min 3.93
_cell_volume 2168.46(13)
_computing_cell_refinement 'Bruker SAINT'
_computing_data_collection 'Bruker APEX2'
_computing_data_reduction 'Bruker SAINT'
_computing_molecular_graphics 'Bruker SHELXTL'
_computing_publication_material 'Bruker SHELXTL'
_computing_structure_refinement 'SHELXL-2013 (Sheldrick, 2013)'
_computing_structure_solution 'SHELXS-97 (Sheldrick, 2008)'
_diffrn_ambient_temperature 223(2)
_diffrn_measured_fraction_theta_full 0.938
_diffrn_measured_fraction_theta_max 0.936
_diffrn_measurement_device_type 'Bruker APEX-II CCD'
_diffrn_measurement_method '\f and \w scans'
_diffrn_radiation_type CuK\a
_diffrn_radiation_wavelength 1.54178
_diffrn_reflns_av_R_equivalents 0.0335
_diffrn_reflns_av_unetI/netI 0.0395
_diffrn_reflns_Laue_measured_fraction_full 0.938
_diffrn_reflns_Laue_measured_fraction_max 0.936
_diffrn_reflns_limit_h_max 14
_diffrn_reflns_limit_h_min -12
_diffrn_reflns_limit_k_max 24
_diffrn_reflns_limit_k_min -27
_diffrn_reflns_limit_l_max 9
_diffrn_reflns_limit_l_min -9
_diffrn_reflns_number 10772
_diffrn_reflns_point_group_measured_fraction_full 0.896
_diffrn_reflns_point_group_measured_fraction_max 0.893
_diffrn_reflns_theta_full 67.679
_diffrn_reflns_theta_max 67.965
_diffrn_reflns_theta_min 3.927
_exptl_absorpt_coefficient_mu 1.483
_exptl_absorpt_correction_T_max 0.753
_exptl_absorpt_correction_T_min 0.474
_exptl_absorpt_correction_type multi-scan
_exptl_absorpt_process_details sadabs
_exptl_crystal_colour colourless
_exptl_crystal_density_diffrn 1.352
_exptl_crystal_description block
_exptl_crystal_F_000 944
_exptl_crystal_size_max 0.390
_exptl_crystal_size_mid 0.290
_exptl_crystal_size_min 0.270
_refine_diff_density_max 0.361
_refine_diff_density_min -0.319
_refine_diff_density_rms 0.042
_refine_ls_abs_structure_details
; 
 Flack x determined using 1295 quotients [(I+)-(I-)]/[(I+)+(I-)] 
 (Parsons and Flack (2004), Acta Cryst. A60, s61). 
;
_refine_ls_abs_structure_Flack 0.026(12)
_refine_ls_extinction_method none
_refine_ls_goodness_of_fit_ref 1.055
_refine_ls_hydrogen_treatment mixed
_refine_ls_matrix_type full
_refine_ls_number_parameters 291
_refine_ls_number_reflns 3536
_refine_ls_number_restraints 5
_refine_ls_restrained_S_all 1.055
_refine_ls_R_factor_all 0.0352
_refine_ls_R_factor_gt 0.0339
_refine_ls_shift/su_max 0.002
_refine_ls_shift/su_mean 0.000
_refine_ls_structure_factor_coef Fsqd
_refine_ls_weighting_details
; 
 w=1/[\s^2^(Fo^2^)+(0.0567P)^2^+0.0896P] 
 where P=(Fo^2^+2Fc^2^)/3 
;
_refine_ls_weighting_scheme calc
_refine_ls_wR_factor_gt 0.0881
_refine_ls_wR_factor_ref 0.0891
_reflns_Friedel_coverage 0.659
_reflns_Friedel_fraction_full 0.839
_reflns_Friedel_fraction_max 0.835
_reflns_number_gt 3394
_reflns_number_total 3536
_reflns_threshold_expression 'I > 2\s(I)'
_cod_data_source_file c7sc01859b2.cif
_cod_data_source_block cu_50512aa
_cod_database_code 1546441
_shelx_space_group_comment
; 
The symmetry employed for this shelxl refinement is uniquely defined 
by the following loop, which should always be used as a source of 
symmetry information in preference to the above space-group names. 
They are only intended as comments. 
;
_shelx_estimated_absorpt_t_min 0.595
_shelx_estimated_absorpt_t_max 0.690
_shelxl_version_number 2013-2

loop_
_space_group_symop_operation_xyz
'x, y, z'
'-x, -y, z'
'-x+1/2, y+1/2, -z'
'x+1/2, -y+1/2, -z'

loop_
_atom_site_label
_atom_site_type_symbol
_atom_site_fract_x
_atom_site_fract_y
_atom_site_fract_z
_atom_site_U_iso_or_equiv
_atom_site_adp_type
_atom_site_occupancy
_atom_site_site_symmetry_order
_atom_site_calc_flag
_atom_site_refinement_flags_posn
_atom_site_refinement_flags_adp
P1 P 0.70236(5) 0.57810(3) -0.11329(8) 0.02688(17) Uani 1 1 d . .
N1 N 0.78098(17) 0.63226(9) -0.0389(3) 0.0281(4) Uani 1 1 d . .
N2 N 0.6916(2) 0.58748(11) -0.3135(3) 0.0359(5) Uani 1 1 d . .
N3 N 0.5759(2) 0.58743(11) -0.0331(3) 0.0401(6) Uani 1 1 d . .
O1 O 0.75119(15) 0.51889(8) -0.0752(2) 0.0319(4) Uani 1 1 d . .
O2 O 1.14999(16) 0.56679(9) -0.2721(2) 0.0357(4) Uani 1 1 d D .
O3 O 1.09073(16) 0.57776(10) 0.4036(3) 0.0398(4) Uani 1 1 d D .
O4 O 0.93669(19) 0.78702(11) 0.5842(3) 0.0563(7) Uani 1 1 d . .
O5 O 0.7513(2) 0.81181(11) 0.5245(3) 0.0568(7) Uani 1 1 d . .
C1 C 0.9053(2) 0.63684(11) -0.0519(3) 0.0261(5) Uani 1 1 d . .
H1 H 0.9210 0.6756 -0.1047 0.031 Uiso 1 1 calc R U
C2 C 0.9631(2) 0.59000(11) -0.1578(3) 0.0279(5) Uani 1 1 d . .
H2A H 0.9213 0.5846 -0.2605 0.034 Uiso 1 1 calc R U
H2B H 0.9653 0.5519 -0.0999 0.034 Uiso 1 1 calc R U
C3 C 1.0832(2) 0.61151(11) -0.1933(3) 0.0289(5) Uani 1 1 d . .
H3A H 1.0767 0.6451 -0.2711 0.035 Uiso 1 1 calc R U
C4 C 1.1395(2) 0.63508(12) -0.0416(4) 0.0316(5) Uani 1 1 d . .
H4 H 1.2183 0.6410 -0.0446 0.038 Uiso 1 1 calc R U
C5 C 1.0856(2) 0.64815(10) 0.0962(3) 0.0285(5) Uani 1 1 d . .
H5 H 1.1283 0.6634 0.1839 0.034 Uiso 1 1 calc R U
C6 C 0.95932(19) 0.63998(10) 0.1213(3) 0.0249(5) Uani 1 1 d . .
C7 C 0.9049(2) 0.69143(11) 0.2153(3) 0.0276(5) Uani 1 1 d . .
C8 C 0.9604(2) 0.71686(11) 0.3515(4) 0.0330(6) Uani 1 1 d . .
H8 H 1.0347 0.7057 0.3792 0.040 Uiso 1 1 calc R U
C9 C 0.9030(2) 0.75814(12) 0.4421(4) 0.0372(6) Uani 1 1 d . .
C10 C 0.7920(2) 0.77360(11) 0.4070(4) 0.0381(6) Uani 1 1 d . .
C11 C 0.7362(2) 0.75014(12) 0.2754(4) 0.0365(6) Uani 1 1 d . .
H11 H 0.6612 0.7611 0.2515 0.044 Uiso 1 1 calc R U
C12 C 0.7945(2) 0.70915(10) 0.1772(3) 0.0301(5) Uani 1 1 d . .
C13 C 0.7348(2) 0.68820(12) 0.0238(3) 0.0331(6) Uani 1 1 d . .
H13A H 0.6541 0.6829 0.0476 0.040 Uiso 1 1 calc R U
H13B H 0.7417 0.7188 -0.0611 0.040 Uiso 1 1 calc R U
C14 C 0.6969(3) 0.64478(15) -0.3926(4) 0.0496(7) Uani 1 1 d . .
H14A H 0.7408 0.6416 -0.4926 0.074 Uiso 1 1 calc R U
H14B H 0.7325 0.6732 -0.3195 0.074 Uiso 1 1 calc R U
H14C H 0.6208 0.6580 -0.4187 0.074 Uiso 1 1 calc R U
C15 C 0.6535(3) 0.53899(18) -0.4167(4) 0.0571(9) Uani 1 1 d . .
H15A H 0.5767 0.5467 -0.4532 0.086 Uiso 1 1 calc R U
H15B H 0.6554 0.5022 -0.3549 0.086 Uiso 1 1 calc R U
H15C H 0.7030 0.5357 -0.5112 0.086 Uiso 1 1 calc R U
C16 C 0.4792(3) 0.6125(2) -0.1168(6) 0.0657(10) Uani 1 1 d . .
H16A H 0.4139 0.5870 -0.1006 0.099 Uiso 1 1 calc R U
H16B H 0.4955 0.6156 -0.2331 0.099 Uiso 1 1 calc R U
H16C H 0.4633 0.6517 -0.0729 0.099 Uiso 1 1 calc R U
C17 C 0.5615(3) 0.57983(17) 0.1442(5) 0.0566(9) Uani 1 1 d . .
H17A H 0.5569 0.6185 0.1962 0.085 Uiso 1 1 calc R U
H17B H 0.6257 0.5582 0.1882 0.085 Uiso 1 1 calc R U
H17C H 0.4925 0.5578 0.1654 0.085 Uiso 1 1 calc R U
C18 C 0.9344(2) 0.58137(11) 0.2158(3) 0.0289(5) Uani 1 1 d . .
H18A H 0.8526 0.5743 0.2112 0.035 Uiso 1 1 calc R U
H18B H 0.9711 0.5488 0.1563 0.035 Uiso 1 1 calc R U
C19 C 0.9707(2) 0.57759(11) 0.3932(3) 0.0297(5) Uani 1 1 d . .
H19A H 0.9400 0.6115 0.4541 0.036 Uiso 1 1 calc R U
H19B H 0.9408 0.5411 0.4423 0.036 Uiso 1 1 calc R U
C20 C 0.8494(3) 0.82977(19) 0.6131(6) 0.0686(12) Uani 1 1 d . .
H20A H 0.8324 0.8320 0.7305 0.082 Uiso 1 1 calc R U
H20B H 0.8742 0.8691 0.5762 0.082 Uiso 1 1 calc R U
O6 O 0.7160(2) 0.45649(12) 0.2262(3) 0.0509(6) Uani 1 1 d D .
H3 H 1.108(3) 0.5688(16) 0.499(4) 0.042(9) Uiso 1 1 d D .
H2 H 1.172(3) 0.5381(16) -0.211(4) 0.043(10) Uiso 1 1 d D .
H1A H 0.730(4) 0.470(2) 0.135(5) 0.085(16) Uiso 1 1 d D .
H1B H 0.777(4) 0.450(3) 0.281(6) 0.11(2) Uiso 1 1 d D .

loop_
_atom_site_aniso_label
_atom_site_aniso_U_11
_atom_site_aniso_U_22
_atom_site_aniso_U_33
_atom_site_aniso_U_23
_atom_site_aniso_U_13
_atom_site_aniso_U_12
P1 0.0236(3) 0.0275(3) 0.0296(3) 0.0011(3) -0.0022(3) 0.0012(2)
N1 0.0232(10) 0.0268(10) 0.0342(10) -0.0015(9) -0.0010(9) 0.0056(8)
N2 0.0367(12) 0.0388(12) 0.0321(11) 0.0003(11) -0.0055(10) -0.0001(9)
N3 0.0255(11) 0.0428(13) 0.0521(14) 0.0037(12) 0.0017(11) 0.0025(9)
O1 0.0319(8) 0.0288(9) 0.0350(9) 0.0019(8) -0.0019(8) 0.0021(7)
O2 0.0350(10) 0.0420(11) 0.0301(8) 0.0000(9) 0.0022(8) 0.0127(8)
O3 0.0324(9) 0.0564(12) 0.0305(9) 0.0048(10) -0.0042(9) 0.0024(8)
O4 0.0438(12) 0.0622(14) 0.0629(15) -0.0384(13) 0.0004(12) 0.0001(9)
O5 0.0468(12) 0.0517(13) 0.0719(16) -0.0334(14) 0.0103(12) 0.0068(10)
C1 0.0243(11) 0.0245(11) 0.0295(11) 0.0007(10) -0.0001(10) 0.0016(8)
C2 0.0281(13) 0.0296(12) 0.0261(11) -0.0032(11) 0.0004(10) 0.0017(9)
C3 0.0262(12) 0.0305(12) 0.0301(12) 0.0022(12) 0.0042(11) 0.0057(9)
C4 0.0238(12) 0.0330(13) 0.0379(13) 0.0032(12) 0.0014(11) -0.0005(9)
C5 0.0239(11) 0.0268(11) 0.0347(12) -0.0010(11) -0.0025(11) 0.0000(8)
C6 0.0239(11) 0.0219(10) 0.0288(11) -0.0015(11) -0.0012(10) 0.0019(8)
C7 0.0281(12) 0.0224(11) 0.0325(12) 0.0003(11) 0.0036(11) 0.0006(8)
C8 0.0279(12) 0.0315(12) 0.0396(14) -0.0052(13) 0.0019(12) -0.0016(9)
C9 0.0361(14) 0.0329(13) 0.0427(14) -0.0122(13) 0.0054(13) -0.0049(10)
C10 0.0404(13) 0.0250(12) 0.0490(16) -0.0104(13) 0.0116(15) 0.0033(10)
C11 0.0340(14) 0.0265(12) 0.0489(15) -0.0003(13) 0.0024(13) 0.0087(9)
C12 0.0307(12) 0.0214(10) 0.0382(13) -0.0001(11) 0.0012(12) 0.0032(9)
C13 0.0299(13) 0.0281(12) 0.0413(14) -0.0001(13) -0.0043(12) 0.0108(9)
C14 0.0573(19) 0.0509(17) 0.0406(14) 0.0157(16) -0.0046(17) 0.0034(14)
C15 0.065(2) 0.061(2) 0.0451(18) -0.0053(17) -0.0186(17) -0.0039(16)
C16 0.0272(14) 0.094(3) 0.075(2) 0.004(3) -0.0051(19) 0.0140(16)
C17 0.0477(18) 0.062(2) 0.060(2) 0.0128(19) 0.0189(17) 0.0123(14)
C18 0.0281(12) 0.0249(12) 0.0337(12) 0.0004(11) -0.0021(11) 0.0003(9)
C19 0.0310(12) 0.0280(11) 0.0300(11) 0.0021(12) 0.0020(11) 0.0039(9)
C20 0.0487(19) 0.073(2) 0.085(3) -0.052(2) 0.010(2) -0.0022(16)
O6 0.0370(11) 0.0624(14) 0.0534(13) 0.0185(12) 0.0041(12) 0.0081(10)

loop_
_atom_type_symbol
_atom_type_description
_atom_type_scat_dispersion_real
_atom_type_scat_dispersion_imag
_atom_type_scat_source
C C 0.0181 0.0091 'International Tables Vol C Tables 4.2.6.8 and 6.1.1.4'
H H 0.0000 0.0000 'International Tables Vol C Tables 4.2.6.8 and 6.1.1.4'
N N 0.0311 0.0180 'International Tables Vol C Tables 4.2.6.8 and 6.1.1.4'
O O 0.0492 0.0322 'International Tables Vol C Tables 4.2.6.8 and 6.1.1.4'
P P 0.2955 0.4335 'International Tables Vol C Tables 4.2.6.8 and 6.1.1.4'

loop_
_geom_angle_atom_site_label_1
_geom_angle_atom_site_label_2
_geom_angle_atom_site_label_3
_geom_angle
O1 P1 N3 112.60(12)
O1 P1 N1 111.60(11)
N3 P1 N1 105.71(12)
O1 P1 N2 110.57(12)
N3 P1 N2 107.87(13)
N1 P1 N2 108.25(12)
C13 N1 C1 109.61(19)
C13 N1 P1 123.70(17)
C1 N1 P1 125.84(16)
C14 N2 C15 115.2(3)
C14 N2 P1 123.6(2)
C15 N2 P1 120.1(2)
C16 N3 C17 114.8(3)
C16 N3 P1 125.4(3)
C17 N3 P1 118.9(2)
C3 O2 H2 116(2)
C19 O3 H3 108(2)
C9 O4 C20 104.3(3)
C10 O5 C20 104.3(2)
N1 C1 C2 116.0(2)
N1 C1 C6 110.3(2)
C2 C1 C6 111.32(19)
N1 C1 H1 106.2
C2 C1 H1 106.2
C6 C1 H1 106.2
C1 C2 C3 107.7(2)
C1 C2 H2A 110.2
C3 C2 H2A 110.2
C1 C2 H2B 110.2
C3 C2 H2B 110.2
H2A C2 H2B 108.5
O2 C3 C4 112.0(2)
O2 C3 C2 112.0(2)
C4 C3 C2 111.5(2)
O2 C3 H3A 107.0
C4 C3 H3A 107.0
C2 C3 H3A 107.0
C5 C4 C3 124.4(2)
C5 C4 H4 117.8
C3 C4 H4 117.8
C4 C5 C6 124.1(2)
C4 C5 H5 118.0
C6 C5 H5 118.0
C5 C6 C7 112.9(2)
C5 C6 C1 106.7(2)
C7 C6 C1 108.55(19)
C5 C6 C18 110.82(19)
C7 C6 C18 108.3(2)
C1 C6 C18 109.55(18)
C12 C7 C8 119.5(2)
C12 C7 C6 119.7(2)
C8 C7 C6 120.4(2)
C9 C8 C7 118.1(2)
C9 C8 H8 121.0
C7 C8 H8 121.0
C8 C9 C10 121.9(3)
C8 C9 O4 128.9(3)
C10 C9 O4 109.0(2)
C11 C10 O5 128.4(3)
C11 C10 C9 121.4(3)
O5 C10 C9 110.1(3)
C10 C11 C12 117.8(3)
C10 C11 H11 121.1
C12 C11 H11 121.1
C7 C12 C11 121.2(2)
C7 C12 C13 122.0(2)
C11 C12 C13 116.7(2)
N1 C13 C12 112.5(2)
N1 C13 H13A 109.1
C12 C13 H13A 109.1
N1 C13 H13B 109.1
C12 C13 H13B 109.1
H13A C13 H13B 107.8
N2 C14 H14A 109.5
N2 C14 H14B 109.5
H14A C14 H14B 109.5
N2 C14 H14C 109.5
H14A C14 H14C 109.5
H14B C14 H14C 109.5
N2 C15 H15A 109.5
N2 C15 H15B 109.5
H15A C15 H15B 109.5
N2 C15 H15C 109.5
H15A C15 H15C 109.5
H15B C15 H15C 109.5
N3 C16 H16A 109.5
N3 C16 H16B 109.5
H16A C16 H16B 109.5
N3 C16 H16C 109.5
H16A C16 H16C 109.5
H16B C16 H16C 109.5
N3 C17 H17A 109.5
N3 C17 H17B 109.5
H17A C17 H17B 109.5
N3 C17 H17C 109.5
H17A C17 H17C 109.5
H17B C17 H17C 109.5
C19 C18 C6 117.9(2)
C19 C18 H18A 107.8
C6 C18 H18A 107.8
C19 C18 H18B 107.8
C6 C18 H18B 107.8
H18A C18 H18B 107.2
O3 C19 C18 109.9(2)
O3 C19 H19A 109.7
C18 C19 H19A 109.7
O3 C19 H19B 109.7
C18 C19 H19B 109.7
H19A C19 H19B 108.2
O5 C20 O4 108.2(3)
O5 C20 H20A 110.1
O4 C20 H20A 110.1
O5 C20 H20B 110.1
O4 C20 H20B 110.1
H20A C20 H20B 108.4
H1A O6 H1B 111(4)

loop_
_geom_bond_atom_site_label_1
_geom_bond_atom_site_label_2
_geom_bond_distance
P1 O1 1.4852(18)
P1 N3 1.644(2)
P1 N1 1.648(2)
P1 N2 1.652(2)
N1 C13 1.464(3)
N1 C1 1.476(3)
N2 C14 1.443(4)
N2 C15 1.450(4)
N3 C16 1.445(4)
N3 C17 1.466(5)
O2 C3 1.431(3)
O2 H2 0.86(3)
O3 C19 1.420(3)
O3 H3 0.83(4)
O4 C9 1.388(4)
O4 C20 1.429(4)
O5 C10 1.375(4)
O5 C20 1.425(4)
C1 C2 1.524(3)
C1 C6 1.552(3)
C1 H1 0.9900
C2 C3 1.526(3)
C2 H2A 0.9800
C2 H2B 0.9800
C3 C4 1.502(4)
C3 H3A 0.9900
C4 C5 1.325(4)
C4 H4 0.9400
C5 C6 1.516(3)
C5 H5 0.9400
C6 C7 1.531(3)
C6 C18 1.556(3)
C7 C12 1.397(4)
C7 C8 1.411(4)
C8 C9 1.367(4)
C8 H8 0.9400
C9 C10 1.385(4)
C10 C11 1.366(4)
C11 C12 1.403(4)
C11 H11 0.9400
C12 C13 1.512(4)
C13 H13A 0.9800
C13 H13B 0.9800
C14 H14A 0.9700
C14 H14B 0.9700
C14 H14C 0.9700
C15 H15A 0.9700
C15 H15B 0.9700
C15 H15C 0.9700
C16 H16A 0.9700
C16 H16B 0.9700
C16 H16C 0.9700
C17 H17A 0.9700
C17 H17B 0.9700
C17 H17C 0.9700
C18 C19 1.512(4)
C18 H18A 0.9800
C18 H18B 0.9800
C19 H19A 0.9800
C19 H19B 0.9800
C20 H20A 0.9800
C20 H20B 0.9800
O6 H1A 0.82(4)
O6 H1B 0.86(4)

loop_
_geom_hbond_atom_site_label_D
_geom_hbond_atom_site_label_H
_geom_hbond_atom_site_label_A
_geom_hbond_distance_DH
_geom_hbond_distance_HA
_geom_hbond_distance_DA
_geom_hbond_angle_DHA
_geom_hbond_site_symmetry_A
O3 H3 O2 0.83(4) 1.93(4) 2.748(3) 167(4) 1_556
O2 H2 O1 0.86(3) 1.92(4) 2.768(3) 169(3) 2_765
O6 H1A O1 0.82(4) 2.06(4) 2.862(3) 168(5) .
O6 H1B O3 0.86(4) 1.96(4) 2.810(3) 171(6) 2_765

loop_
_geom_torsion_atom_site_label_1
_geom_torsion_atom_site_label_2
_geom_torsion_atom_site_label_3
_geom_torsion_atom_site_label_4
_geom_torsion
O1 P1 N1 C13 -145.7(2)
N3 P1 N1 C13 -23.0(2)
N2 P1 N1 C13 92.4(2)
O1 P1 N1 C1 45.9(2)
N3 P1 N1 C1 168.7(2)
N2 P1 N1 C1 -76.0(2)
O1 P1 N2 C14 -151.3(2)
N3 P1 N2 C14 85.2(3)
N1 P1 N2 C14 -28.8(3)
O1 P1 N2 C15 41.1(3)
N3 P1 N2 C15 -82.5(3)
N1 P1 N2 C15 163.6(2)
O1 P1 N3 C16 -135.1(3)
N1 P1 N3 C16 102.8(3)
N2 P1 N3 C16 -12.9(3)
O1 P1 N3 C17 56.1(3)
N1 P1 N3 C17 -66.0(3)
N2 P1 N3 C17 178.3(3)
C13 N1 C1 C2 -163.6(2)
P1 N1 C1 C2 6.1(3)
C13 N1 C1 C6 68.8(2)
P1 N1 C1 C6 -121.5(2)
N1 C1 C2 C3 165.0(2)
C6 C1 C2 C3 -67.9(3)
C1 C2 C3 O2 171.5(2)
C1 C2 C3 C4 45.2(3)
O2 C3 C4 C5 -140.5(3)
C2 C3 C4 C5 -14.1(4)
C3 C4 C5 C6 1.3(4)
C4 C5 C6 C7 -139.1(3)
C4 C5 C6 C1 -20.0(3)
C4 C5 C6 C18 99.2(3)
N1 C1 C6 C5 -176.82(18)
C2 C1 C6 C5 53.0(2)
N1 C1 C6 C7 -54.9(2)
C2 C1 C6 C7 174.92(19)
N1 C1 C6 C18 63.2(2)
C2 C1 C6 C18 -67.0(2)
C5 C6 C7 C12 145.5(2)
C1 C6 C7 C12 27.5(3)
C18 C6 C7 C12 -91.4(3)
C5 C6 C7 C8 -41.3(3)
C1 C6 C7 C8 -159.4(2)
C18 C6 C7 C8 81.8(3)
C12 C7 C8 C9 0.3(4)
C6 C7 C8 C9 -172.9(2)
C7 C8 C9 C10 2.4(4)
C7 C8 C9 O4 176.6(3)
C20 O4 C9 C8 173.5(3)
C20 O4 C9 C10 -11.7(4)
C20 O5 C10 C11 -170.0(4)
C20 O5 C10 C9 12.7(4)
C8 C9 C10 C11 -2.9(5)
O4 C9 C10 C11 -178.2(3)
C8 C9 C10 O5 174.7(3)
O4 C9 C10 O5 -0.6(4)
O5 C10 C11 C12 -176.4(3)
C9 C10 C11 C12 0.7(4)
C8 C7 C12 C11 -2.4(4)
C6 C7 C12 C11 170.8(2)
C8 C7 C12 C13 173.8(2)
C6 C7 C12 C13 -12.9(4)
C10 C11 C12 C7 1.9(4)
C10 C11 C12 C13 -174.5(2)
C1 N1 C13 C12 -50.4(3)
P1 N1 C13 C12 139.6(2)
C7 C12 C13 N1 23.5(4)
C11 C12 C13 N1 -160.0(2)
C5 C6 C18 C19 68.0(3)
C7 C6 C18 C19 -56.3(3)
C1 C6 C18 C19 -174.5(2)
C6 C18 C19 O3 -67.3(3)
C10 O5 C20 O4 -20.0(4)
C9 O4 C20 O5 19.7(4)
